data_2102345
loop_
_publ_author_name
'Marsh, Richard E.'

_publ_section_title
;
 Space group <i>Cc</i>: an update
;
_journal_issue 2
_journal_name_full 'Acta Crystallographica Section B'
_journal_page_first 252
_journal_page_last 253
_journal_paper_doi 10.1107/S0108768104003878
_journal_volume 60
_journal_year 2004
_chemical_formula_moiety 'C34 H62 O2 Si3 Sm'
_chemical_formula_sum 'C34 H62 O2 Si3 Sm'
_space_group_crystal_system monoclinic
_space_group_IT_number 15
_space_group_name_Hall '-C 2yc'
_space_group_name_H-M_alt 'C 1 2/c 1'
_audit_creation_method CRYM
_cell_angle_alpha 90
_cell_angle_beta 103.45
_cell_angle_gamma 90
_cell_formula_units_Z 4
_cell_length_a 12.3090
_cell_length_b 17.1530
_cell_length_c 19.4960
_cell_volume 4003.416
_cod_data_source_file bk0142.cif
_cod_data_source_block HISMEB
_cod_depositor_comments
;
 Updating space group information and adding the symmetry operation list.

 Antanas Vaitkus,
 2018-06-14

 Adding the _cell_formula_units_Z data item.

 Antanas Vaitkus,
 2017-08-05

 Changing the _chemical_formula_moiety data item value from
 'C34 H62 O2 Si3 Sn' to 'C34 H62 O2 Si3 Sm' and updating the
 _chemical_formula_sum data item value accordingly after consulting
 the publication of the authors that originally solved the structure
 (Ihara, E., Nodono, M., Katsura, K., Adachi, Y., Yasuda, H., Yamagashira, M.,
 Hashimoto, H., Kanehisa, N. & Kai, Y. (1998). Organometallics 17, 3945-3956,
 doi: 10.1021/om971099u).

 Antanas Vaitkus,
 2017-08-04

  Added moiety chemical formula from Marsh (2004) paper.
  The summary chemical formula is calculated from moiety formula using
  AdHocParser
  (svn://www.crystallography.net/cod-tools/trunk/Formulae/AdHocParser.yp,
  revision 1441.)

  Andrius Merkys
  2013-11-11
;
_cod_original_sg_symbol_H-M C2/c
_cod_database_code 2102345

loop_
_space_group_symop_id
_space_group_symop_operation_xyz
1 x,y,z
2 -x,y,-z+1/2
3 -x,-y,-z
4 x,-y,z+1/2
5 x+1/2,y+1/2,z
6 -x+1/2,y+1/2,-z+1/2
7 -x+1/2,-y+1/2,-z
8 x+1/2,-y+1/2,z+1/2

loop_
_atom_site_label
_atom_site_type_symbol
_atom_site_fract_x
_atom_site_fract_y
_atom_site_fract_z
Sm Sm 0.00000 0.08960 0.25000
Si1 Si 0.00000 0.29120 0.25000
Si2 Si -0.20480 0.18720 0.36055
O1 O 0.05900 -0.02800 0.17950
C1 C 0.00000 0.35700 0.17450
C3 C -0.12300 0.22600 0.22900
C4 C -0.17700 0.17850 0.27100
C5 C -0.24300 0.12585 0.22570
C6 C -0.22800 0.13050 0.15700
C7 C -0.15350 0.19500 0.15950
C13 C 0.03550 -0.05850 0.10965
C14 C 0.09050 -0.13400 0.11450
C15 C 0.13700 -0.14800 0.18250
C16 C 0.14200 -0.07650 0.22050
C21 C -0.26200 0.28350 0.37800
C22 C -0.08350 0.16950 0.43400
C23 C -0.30700 0.11300 0.37100
C24 C -0.29350 0.09300 0.08800
C25 C -0.39200 0.13850 0.05600
C26 C -0.23050 0.08150 0.03650
C27 C -0.33200 0.01450 0.10050
H4 H 0.06720 0.38835 0.18155
H5 H -0.00350 0.32770 0.13150
H6 H -0.06105 0.39100 0.16555
H7 H -0.12620 0.21375 0.11805
H8 H -0.29540 0.08595 0.23755
H11 H -0.04280 -0.06615 0.09130
H12 H 0.05485 -0.02500 0.07500
H13 H 0.04615 -0.17745 0.09560
H14 H 0.15485 -0.13435 0.09075
H15 H 0.09215 -0.18490 0.20260
H16 H 0.21155 -0.17185 0.19175
H17 H 0.21510 -0.05480 0.22825
H18 H 0.13225 -0.08360 0.26695
H27 H -0.38055 0.18730 0.04695
H28 H -0.44405 0.11240 0.01975
H29 H -0.43565 0.14330 0.09460
H30 H -0.16445 0.05395 0.05160
H31 H -0.26910 0.05840 -0.00815
H32 H -0.20420 0.13110 0.02315
H33 H -0.37480 0.02065 0.13625
H34 H -0.37925 -0.01130 0.06260
H35 H -0.27600 -0.01895 0.12080
H36 H -0.21265 0.32595 0.37650
H37 H -0.33115 0.29580 0.34585
H38 H -0.27840 0.28600 0.42545
H39 H -0.05260 0.11825 0.43205
H40 H -0.02190 0.20490 0.43085
H41 H -0.09730 0.17645 0.47915
H42 H -0.32485 0.11495 0.41715
H43 H -0.37805 0.11835 0.33685
H44 H -0.28325 0.06025 0.36600
